data_7709510
loop_
_publ_author_name
'Saab, Marina'
'Nelson, David J.'
'Leech, Matthew C.'
'Lam, Kevin'
'Nolan, Steven P.'
'Nahra, Fady'
'Van Hecke, Kristof'

_publ_section_title
;
 Reactions of N-heterocyclic carbene-based chalcogenoureas with halogens:
 a diverse range of outcomes
;
_journal_name_full 'Dalton Transactions'
_journal_paper_doi 10.1039/D2DT00010E
_journal_year 2022
_chemical_formula_moiety 'C21 H24 I2 N2 Se'
_chemical_formula_sum 'C21 H24 I2 N2 Se'
_chemical_formula_weight 637.18
_space_group_crystal_system monoclinic
_space_group_IT_number 14
_space_group_name_Hall '-P 2yn'
_space_group_name_H-M_alt 'P 1 21/n 1'
_atom_sites_solution_hydrogens geom
_atom_sites_solution_primary dual
_audit_creation_date 2020-11-20
_audit_creation_method
;
Olex2 1.2
(compiled 2018.05.29 svn.r3508 for OlexSys, GUI svn.r5506)
;
_audit_update_record
;
2021-11-12 deposited with the CCDC.	2022-02-07 downloaded from the CCDC.
;
_cell_angle_alpha 90
_cell_angle_beta 95.970(3)
_cell_angle_gamma 90
_cell_formula_units_Z 4
_cell_length_a 7.4915(2)
_cell_length_b 15.8395(5)
_cell_length_c 19.5337(5)
_cell_measurement_reflns_used 3603
_cell_measurement_temperature 100.0(1)
_cell_measurement_theta_max 73.2320
_cell_measurement_theta_min 4.5140
_cell_volume 2305.33(11)
_computing_cell_refinement 'CrysAlisPro 1.171.40.67a (Rigaku OD, 2019)'
_computing_data_collection 'CrysAlisPro 1.171.40.67a (Rigaku OD, 2019)'
_computing_data_reduction 'CrysAlisPro 1.171.40.67a (Rigaku OD, 2019)'
_computing_molecular_graphics 'Olex2 (Dolomanov et al., 2009)'
_computing_publication_material 'Olex2 (Dolomanov et al., 2009)'
_computing_structure_refinement 'ShelXL (Sheldrick, 2015)'
_computing_structure_solution 'ShelXT (Sheldrick, 2015)'
_diffrn_ambient_environment N~2~
_diffrn_ambient_temperature 100.0(1)
_diffrn_detector 'CCD plate'
_diffrn_detector_area_resol_mean 10.4839
_diffrn_detector_type Atlas
_diffrn_measured_fraction_theta_full 0.999
_diffrn_measured_fraction_theta_max 0.988
_diffrn_measurement_details
;
List of Runs (angles in degrees, time in seconds):

  # Type    Start    End  Width  t~exp~   \w     \q     \k     \f   Frames
#--------------------------------------------------------------------------
  1  \w   -114.00 -13.00   1.00    1.00    --  -41.55 -57.00-120.00  101
  2  \w    -87.00  -6.00   1.00    1.00    --  -41.55 125.00  30.00   81
  3  \w    -21.00  74.00   1.00    1.00    --   41.55 -77.00   0.00   95
  4  \w     34.00 135.00   1.00    3.50    --  106.01 -61.00  60.00  101
  5  \w     77.00 178.00   1.00    3.50    --  106.01  61.00   0.00  101
  6  \w     34.00 135.00   1.00    3.50    --  106.01 -61.00-150.00  101
  7  \w     23.00 107.00   1.00    3.50    --  106.01 -94.00  30.00   84
  8  \w    103.00 178.00   1.00    3.50    --  106.01  77.00-180.00   75
  9  \w     97.00 178.00   1.00    3.50    --  106.01 125.00  30.00   81
 10  \w   -114.00 -13.00   1.00    1.00    --  -41.55 -57.00  90.00  101
 11  \w   -116.00 -17.00   1.00    1.00    --  -41.55 -38.00 -30.00   99
 12  \w     80.00 178.00   1.00    3.50    --  106.01  45.00 -90.00   98
 13  \w     77.00 111.00   1.00    3.50    --  106.01  61.00 -60.00   34
 14  \w     53.00 178.00   1.00    3.50    --  106.01  15.00 150.00  125
;
_diffrn_measurement_device 'four-circle diffractometer'
_diffrn_measurement_device_type 'SuperNova, Dual, Cu at home/near, Atlas'
_diffrn_measurement_method '\w scans'
_diffrn_orient_matrix_type 'CrysAlisPro convention (1999,Acta A55,543-557)'
_diffrn_orient_matrix_UB_11 -0.0208754000
_diffrn_orient_matrix_UB_12 -0.0160198000
_diffrn_orient_matrix_UB_13 0.0765318000
_diffrn_orient_matrix_UB_21 0.0994935000
_diffrn_orient_matrix_UB_22 0.0831708000
_diffrn_orient_matrix_UB_23 0.0191916000
_diffrn_orient_matrix_UB_31 -0.1801280000
_diffrn_orient_matrix_UB_32 0.0477814000
_diffrn_orient_matrix_UB_33 -0.0078029000
_diffrn_radiation_monochromator mirror
_diffrn_radiation_probe x-ray
_diffrn_radiation_type CuK\a
_diffrn_radiation_wavelength 1.54184
_diffrn_reflns_av_R_equivalents 0.0854
_diffrn_reflns_av_unetI/netI 0.0979
_diffrn_reflns_Laue_measured_fraction_full 0.999
_diffrn_reflns_Laue_measured_fraction_max 0.988
_diffrn_reflns_limit_h_max 8
_diffrn_reflns_limit_h_min -9
_diffrn_reflns_limit_k_max 19
_diffrn_reflns_limit_k_min -19
_diffrn_reflns_limit_l_max 24
_diffrn_reflns_limit_l_min -24
_diffrn_reflns_number 17618
_diffrn_reflns_point_group_measured_fraction_full 0.999
_diffrn_reflns_point_group_measured_fraction_max 0.988
_diffrn_reflns_theta_full 67.684
_diffrn_reflns_theta_max 73.845
_diffrn_reflns_theta_min 3.600
_diffrn_source 'micro-focus sealed X-ray tube'
_diffrn_source_type 'SuperNova (Cu) X-ray Source'
_exptl_absorpt_coefficient_mu 23.276
_exptl_absorpt_correction_T_max 0.862
_exptl_absorpt_correction_T_min 0.727
_exptl_absorpt_correction_type gaussian
_exptl_absorpt_process_details
;
CrysAlisPro 1.171.40.67a (Rigaku Oxford Diffraction, 2019)
Numerical absorption correction based on gaussian integration over
			a multifaceted crystal model
Empirical absorption correction using spherical harmonics,
 implemented in SCALE3 ABSPACK scaling algorithm.
;
_exptl_crystal_colour orange
_exptl_crystal_colour_primary orange
_exptl_crystal_density_diffrn 1.836
_exptl_crystal_description irregular
_exptl_crystal_F_000 1216
_exptl_crystal_size_max 0.077
_exptl_crystal_size_mid 0.065
_exptl_crystal_size_min 0.049
_refine_diff_density_max 1.027
_refine_diff_density_min -1.006
_refine_diff_density_rms 0.167
_refine_ls_extinction_method none
_refine_ls_goodness_of_fit_ref 1.089
_refine_ls_hydrogen_treatment constr
_refine_ls_matrix_type full
_refine_ls_number_parameters 241
_refine_ls_number_reflns 4617
_refine_ls_number_restraints 0
_refine_ls_restrained_S_all 1.089
_refine_ls_R_factor_all 0.0801
_refine_ls_R_factor_gt 0.0495
_refine_ls_shift/su_max 0.001
_refine_ls_shift/su_mean 0.000
_refine_ls_structure_factor_coef Fsqd
_refine_ls_weighting_details 'w=1/[\s^2^(Fo^2^)] where P=(Fo^2^+2Fc^2^)/3'
_refine_ls_weighting_scheme calc
_refine_ls_wR_factor_gt 0.0989
_refine_ls_wR_factor_ref 0.1196
_reflns_Friedel_coverage 0.000
_reflns_number_gt 3315
_reflns_number_total 4617
_reflns_threshold_expression 'I > 2\s(I)'
_cod_data_source_file d2dt00010e2.cif
_cod_data_source_block ms265
_cod_database_code 7709510
_shelx_shelxl_version_number 2018/3
_chemical_oxdiff_formula 'C21 H24 N2 Se I2'
_shelx_space_group_comment
;
The symmetry employed for this shelxl refinement is uniquely defined
by the following loop, which should always be used as a source of
symmetry information in preference to the above space-group names.
They are only intended as comments.
;
_reflns_odcompleteness_completeness 99.98
_reflns_odcompleteness_iscentric 1
_reflns_odcompleteness_theta 66.97
_olex2_refinement_description
;
1. Fixed Uiso
 At 1.2 times of:
  All C(H) groups
 At 1.5 times of:
  All C(H,H,H) groups
2.a Aromatic/amide H refined with riding coordinates:
 C2(H2), C3(H3), C6(H6), C8(H8), C15(H15), C17(H17)
2.b Idealised Me refined as rotating group:
 C10(H10A,H10B,H10C), C11(H11A,H11B,H11C), C12(H12A,H12B,H12C), C19(H19A,H19B,
 H19C), C20(H20A,H20B,H20C), C21(H21A,H21B,H21C)
;
_olex2_date_sample_data_collection 2020-11-20
_olex2_exptl_crystal_mounting_method 'mounted on a LithoLoop'
_olex2_submission_special_instructions 'No special instructions were received'
_oxdiff_exptl_absorpt_empirical_details
;
Empirical correction (ABSPACK) includes:
- Absorption correction using spherical harmonics
- Frame scaling
;
_oxdiff_exptl_absorpt_empirical_full_max 1.896
_oxdiff_exptl_absorpt_empirical_full_min 0.733

loop_
_space_group_symop_operation_xyz
'x, y, z'
'-x+1/2, y+1/2, -z+1/2'
'-x, -y, -z'
'x-1/2, -y-1/2, z-1/2'

loop_
_atom_site_label
_atom_site_type_symbol
_atom_site_fract_x
_atom_site_fract_y
_atom_site_fract_z
_atom_site_U_iso_or_equiv
_atom_site_adp_type
_atom_site_occupancy
_atom_site_site_symmetry_order
_atom_site_calc_flag
_atom_site_refinement_flags_posn
_atom_site_refinement_flags_adp
_atom_site_refinement_flags_occupancy
_atom_site_disorder_assembly
_atom_site_disorder_group
I1 I 0.68069(7) 0.80961(3) 0.59448(3) 0.03006(13) Uani 1 1 d . . . . .
I2 I 0.62719(9) 0.91530(4) 0.71297(3) 0.04468(17) Uani 1 1 d . . . . .
Se1 Se 0.72433(12) 0.70794(5) 0.48196(4) 0.02656(19) Uani 1 1 d . . . . .
N1 N 0.3440(9) 0.7348(5) 0.4366(3) 0.0283(15) Uani 1 1 d . . . . .
N2 N 0.5199(10) 0.7956(5) 0.3713(4) 0.0330(17) Uani 1 1 d . . . . .
C1 C 0.5229(12) 0.7475(5) 0.4285(4) 0.0283(17) Uani 1 1 d . . . . .
C2 C 0.3479(14) 0.8137(7) 0.3454(6) 0.050(3) Uani 1 1 d . . . . .
H2 H 0.312677 0.846743 0.305675 0.060 Uiso 1 1 calc R . . . .
C3 C 0.2390(14) 0.7769(6) 0.3856(5) 0.041(2) Uani 1 1 d . . . . .
H3 H 0.111567 0.779154 0.380199 0.050 Uiso 1 1 calc R . . . .
C4 C 0.2738(11) 0.6854(5) 0.4913(4) 0.0267(17) Uani 1 1 d . . . . .
C5 C 0.2792(12) 0.5978(5) 0.4846(4) 0.0281(17) Uani 1 1 d . . . . .
C6 C 0.2028(11) 0.5513(5) 0.5353(4) 0.0296(18) Uani 1 1 d . . . . .
H6 H 0.202396 0.491352 0.533184 0.036 Uiso 1 1 calc R . . . .
C7 C 0.1278(11) 0.5919(6) 0.5884(4) 0.0321(19) Uani 1 1 d . . . . .
C8 C 0.1215(11) 0.6790(6) 0.5909(4) 0.0300(18) Uani 1 1 d . . . . .
H8 H 0.065904 0.705953 0.626619 0.036 Uiso 1 1 calc R . . . .
C9 C 0.1950(12) 0.7276(5) 0.5421(5) 0.0302(18) Uani 1 1 d . . . . .
C10 C 0.1814(12) 0.8229(5) 0.5442(5) 0.034(2) Uani 1 1 d . . . . .
H10A H 0.298590 0.847680 0.538152 0.051 Uiso 1 1 calc GR . . . .
H10B H 0.144159 0.840444 0.588628 0.051 Uiso 1 1 calc GR . . . .
H10C H 0.092696 0.842145 0.507047 0.051 Uiso 1 1 calc GR . . . .
C11 C 0.0514(14) 0.5407(7) 0.6445(5) 0.044(2) Uani 1 1 d . . . . .
H11A H -0.020103 0.493840 0.623523 0.066 Uiso 1 1 calc GR . . . .
H11B H -0.024868 0.577000 0.669824 0.066 Uiso 1 1 calc GR . . . .
H11C H 0.149961 0.518313 0.676244 0.066 Uiso 1 1 calc GR . . . .
C12 C 0.3583(14) 0.5551(6) 0.4272(4) 0.037(2) Uani 1 1 d . . . . .
H12A H 0.300474 0.576129 0.383147 0.055 Uiso 1 1 calc GR . . . .
H12B H 0.339245 0.494021 0.430086 0.055 Uiso 1 1 calc GR . . . .
H12C H 0.487278 0.566893 0.430333 0.055 Uiso 1 1 calc GR . . . .
C13 C 0.6737(12) 0.8183(6) 0.3358(4) 0.0316(19) Uani 1 1 d . . . . .
C14 C 0.7602(14) 0.8935(6) 0.3503(5) 0.037(2) Uani 1 1 d . . . . .
C15 C 0.8915(13) 0.9193(6) 0.3081(5) 0.036(2) Uani 1 1 d . . . . .
H15 H 0.953925 0.970952 0.317356 0.044 Uiso 1 1 calc R . . . .
C16 C 0.9298(12) 0.8695(6) 0.2532(5) 0.0321(19) Uani 1 1 d . . . . .
C17 C 0.8506(13) 0.7913(6) 0.2434(5) 0.037(2) Uani 1 1 d . . . . .
H17 H 0.885947 0.755324 0.208371 0.045 Uiso 1 1 calc R . . . .
C18 C 0.7188(14) 0.7640(6) 0.2843(5) 0.037(2) Uani 1 1 d . . . . .
C19 C 0.6306(15) 0.6790(6) 0.2706(5) 0.045(2) Uani 1 1 d . . . . .
H19A H 0.627279 0.648686 0.314230 0.067 Uiso 1 1 calc GR . . . .
H19B H 0.699428 0.646099 0.239970 0.067 Uiso 1 1 calc GR . . . .
H19C H 0.507943 0.687066 0.248877 0.067 Uiso 1 1 calc GR . . . .
C20 C 1.0577(14) 0.9021(7) 0.2027(5) 0.045(2) Uani 1 1 d . . . . .
H20A H 1.146755 0.858451 0.195638 0.067 Uiso 1 1 calc GR . . . .
H20B H 1.119012 0.952893 0.221649 0.067 Uiso 1 1 calc GR . . . .
H20C H 0.989160 0.915677 0.158607 0.067 Uiso 1 1 calc GR . . . .
C21 C 0.7156(16) 0.9484(6) 0.4101(5) 0.050(3) Uani 1 1 d . . . . .
H21A H 0.591778 0.968680 0.401325 0.075 Uiso 1 1 calc GR . . . .
H21B H 0.797686 0.996675 0.414833 0.075 Uiso 1 1 calc GR . . . .
H21C H 0.728625 0.915099 0.452606 0.075 Uiso 1 1 calc GR . . . .

loop_
_atom_site_aniso_label
_atom_site_aniso_U_11
_atom_site_aniso_U_22
_atom_site_aniso_U_33
_atom_site_aniso_U_23
_atom_site_aniso_U_13
_atom_site_aniso_U_12
I1 0.0293(3) 0.0353(3) 0.0263(3) -0.0033(2) 0.0061(2) 0.0029(2)
I2 0.0461(4) 0.0517(4) 0.0364(3) -0.0151(3) 0.0053(3) 0.0085(3)
Se1 0.0282(4) 0.0290(4) 0.0231(4) -0.0001(3) 0.0056(3) 0.0018(3)
N1 0.024(3) 0.041(4) 0.021(3) 0.008(3) 0.005(3) 0.005(3)
N2 0.026(4) 0.043(4) 0.032(4) 0.014(3) 0.010(3) 0.003(3)
C1 0.035(5) 0.033(4) 0.018(4) 0.003(3) 0.011(3) 0.001(3)
C2 0.036(6) 0.062(7) 0.053(6) 0.023(5) 0.014(5) 0.013(5)
C3 0.034(5) 0.057(6) 0.034(5) 0.015(4) 0.009(4) 0.010(4)
C4 0.024(4) 0.030(4) 0.028(4) -0.006(3) 0.013(3) -0.001(3)
C5 0.034(5) 0.029(4) 0.022(4) -0.010(3) 0.003(3) 0.005(3)
C6 0.034(5) 0.026(4) 0.027(4) 0.006(3) -0.004(4) -0.007(3)
C7 0.022(4) 0.043(5) 0.031(4) 0.010(4) 0.005(4) -0.013(3)
C8 0.025(4) 0.046(5) 0.019(4) 0.001(3) 0.003(3) 0.004(3)
C9 0.025(4) 0.030(4) 0.036(5) 0.002(4) 0.009(4) -0.003(3)
C10 0.032(5) 0.031(4) 0.041(5) 0.001(4) 0.014(4) 0.008(3)
C11 0.037(5) 0.060(6) 0.036(5) 0.005(5) 0.007(4) -0.006(5)
C12 0.053(6) 0.037(5) 0.020(4) -0.002(4) 0.006(4) 0.005(4)
C13 0.024(4) 0.044(5) 0.027(4) 0.015(4) 0.001(4) -0.007(4)
C14 0.043(5) 0.029(4) 0.043(5) 0.007(4) 0.019(4) 0.003(4)
C15 0.037(5) 0.039(5) 0.034(5) 0.009(4) 0.007(4) -0.008(4)
C16 0.024(4) 0.044(5) 0.029(4) 0.009(4) 0.005(4) -0.001(3)
C17 0.035(5) 0.050(5) 0.028(4) 0.006(4) 0.007(4) -0.004(4)
C18 0.041(5) 0.038(5) 0.030(5) 0.000(4) 0.005(4) -0.002(4)
C19 0.056(7) 0.049(6) 0.031(5) -0.002(4) 0.012(5) -0.014(5)
C20 0.045(6) 0.052(6) 0.038(5) 0.010(5) 0.012(5) -0.008(5)
C21 0.067(8) 0.036(5) 0.046(6) 0.004(4) 0.003(6) 0.001(5)

loop_
_atom_type_symbol
_atom_type_description
_atom_type_scat_dispersion_real
_atom_type_scat_dispersion_imag
_atom_type_scat_source
C C 0.0181 0.0091 'International Tables Vol C Tables 4.2.6.8 and 6.1.1.4'
H H 0.0000 0.0000 'International Tables Vol C Tables 4.2.6.8 and 6.1.1.4'
I I -0.3257 6.8362 'International Tables Vol C Tables 4.2.6.8 and 6.1.1.4'
N N 0.0311 0.0180 'International Tables Vol C Tables 4.2.6.8 and 6.1.1.4'
Se Se -0.7943 1.1372 'International Tables Vol C Tables 4.2.6.8 and 6.1.1.4'

loop_
_exptl_crystal_face_index_h
_exptl_crystal_face_index_k
_exptl_crystal_face_index_l
_exptl_crystal_face_perp_dist
-5 2 -2 0.0207
-3 8 2 0.0242
4 4 5 0.0382
4 -6 -1 0.0380
-1 -9 -5 0.0297
-4 5 0 0.0148
-1 -4 12 0.0328
4 -4 -3 0.0270
1 4 -12 0.0229

loop_
_geom_angle_atom_site_label_1
_geom_angle_atom_site_label_2
_geom_angle_atom_site_label_3
_geom_angle
_geom_angle_site_symmetry_1
_geom_angle_site_symmetry_3
_geom_angle_publ_flag
Se1 I1 I2 178.81(3) . . ?
C1 Se1 I1 95.4(2) . . ?
C1 N1 C4 126.0(7) . . ?
C3 N1 C1 109.6(7) . . ?
C3 N1 C4 124.4(8) . . ?
C1 N2 C2 111.1(8) . . ?
C1 N2 C13 126.1(8) . . ?
C2 N2 C13 122.5(8) . . ?
N1 C1 Se1 129.1(6) . . ?
N2 C1 Se1 126.8(7) . . ?
N2 C1 N1 104.1(7) . . ?
C3 C2 N2 107.6(9) . . ?
C2 C3 N1 107.6(9) . . ?
C5 C4 N1 116.6(7) . . ?
C9 C4 N1 118.6(7) . . ?
C9 C4 C5 124.6(8) . . ?
C4 C5 C6 116.1(7) . . ?
C4 C5 C12 122.7(8) . . ?
C6 C5 C12 121.2(8) . . ?
C7 C6 C5 120.7(8) . . ?
C6 C7 C11 120.2(8) . . ?
C8 C7 C6 120.5(7) . . ?
C8 C7 C11 119.4(8) . . ?
C7 C8 C9 120.9(8) . . ?
C4 C9 C8 117.3(8) . . ?
C4 C9 C10 122.5(8) . . ?
C8 C9 C10 120.2(8) . . ?
C14 C13 N2 119.9(8) . . ?
C14 C13 C18 122.8(8) . . ?
C18 C13 N2 117.2(8) . . ?
C13 C14 C15 118.3(9) . . ?
C13 C14 C21 121.2(8) . . ?
C15 C14 C21 120.4(9) . . ?
C16 C15 C14 120.1(9) . . ?
C15 C16 C20 120.0(9) . . ?
C17 C16 C15 119.9(8) . . ?
C17 C16 C20 120.2(8) . . ?
C16 C17 C18 121.2(9) . . ?
C13 C18 C17 117.3(9) . . ?
C13 C18 C19 122.9(8) . . ?
C17 C18 C19 119.8(8) . . ?

loop_
_geom_bond_atom_site_label_1
_geom_bond_atom_site_label_2
_geom_bond_distance
_geom_bond_site_symmetry_2
_geom_bond_publ_flag
I1 I2 2.9177(8) . ?
I1 Se1 2.7716(10) . ?
Se1 C1 1.852(9) . ?
N1 C1 1.381(11) . ?
N1 C3 1.376(12) . ?
N1 C4 1.465(10) . ?
N2 C1 1.351(10) . ?
N2 C2 1.365(12) . ?
N2 C13 1.450(10) . ?
C2 C3 1.326(14) . ?
C4 C5 1.395(11) . ?
C4 C9 1.378(11) . ?
C5 C6 1.402(12) . ?
C5 C12 1.486(11) . ?
C6 C7 1.390(13) . ?
C7 C8 1.381(13) . ?
C7 C11 1.522(12) . ?
C8 C9 1.383(12) . ?
C9 C10 1.514(11) . ?
C13 C14 1.372(13) . ?
C13 C18 1.393(13) . ?
C14 C15 1.408(12) . ?
C14 C21 1.519(13) . ?
C15 C16 1.387(13) . ?
C16 C17 1.377(13) . ?
C16 C20 1.534(11) . ?
C17 C18 1.401(12) . ?
C18 C19 1.511(13) . ?

loop_
_exptl_oxdiff_crystal_face_indexfrac_h
_exptl_oxdiff_crystal_face_indexfrac_k
_exptl_oxdiff_crystal_face_indexfrac_l
_exptl_oxdiff_crystal_face_x
_exptl_oxdiff_crystal_face_y
_exptl_oxdiff_crystal_face_z
-4.5974 2.3020 -1.7180 -0.0724 -0.2989 0.9515
-2.7517 8.3638 2.4580 0.1116 0.4690 0.8761
3.8474 4.3169 4.5534 0.1990 0.8292 -0.5223
3.8976 -6.1370 -0.6321 -0.0314 -0.1348 -0.9904
-1.4994 -8.6298 -5.2415 -0.2316 -0.9675 -0.1014
-4.2187 5.0275 0.0219 0.0092 -0.0012 1.0000
-1.2275 -3.9847 11.5159 0.9708 -0.2325 -0.0592
4.4420 -3.9707 -2.8180 -0.2448 0.0576 -0.9679
1.4399 3.7383 -11.5314 -0.9725 0.2329 0.0092
